data_7005970
loop_
_publ_author_name
'Hill, Anthony F.'
'Smith, Matthew K.'

_publ_section_title
;
 A homoleptic hydrotris(methimazolyl)borate complex of titanium.
;
_journal_issue 31
_journal_name_full 'Dalton transactions (Cambridge, England : 2003)'
_journal_page_first 3363
_journal_page_last 3364
_journal_paper_doi 10.1039/b707265a
_journal_year 2007
_chemical_formula_sum 'C18.5 H28 B Cl7 N6 O S3 Ti'
_chemical_formula_weight 747.52
_chemical_name_systematic
;
?
;
_space_group_IT_number 2
_symmetry_cell_setting triclinic
_symmetry_space_group_name_Hall '-P 1'
_symmetry_space_group_name_H-M 'P -1'
_atom_sites_solution_hydrogens geom
_atom_sites_solution_primary direct
_atom_sites_solution_secondary difmap
_cell_angle_alpha 75.65(3)
_cell_angle_beta 72.60(3)
_cell_angle_gamma 72.72(3)
_cell_formula_units_Z 2
_cell_length_a 10.409(2)
_cell_length_b 13.165(3)
_cell_length_c 13.445(3)
_cell_measurement_reflns_used 34699
_cell_measurement_temperature 200(2)
_cell_measurement_theta_max 31.00
_cell_measurement_theta_min 2.91
_cell_volume 1653.0(7)
_computing_cell_refinement DENZO-SMN
_computing_data_collection 'Nonius Collect'
_computing_data_reduction 'X -Seed'
_computing_molecular_graphics 'X-Seed / POV-Ray'
_computing_publication_material 'Microsoft Office 2000'
_computing_structure_refinement 'SHELXL-97 (Sheldrick, 1997)'
_computing_structure_solution 'SHELXS-97 (Sheldrick, 1990)'
_diffrn_ambient_temperature 200(2)
_diffrn_measured_fraction_theta_full 0.991
_diffrn_measured_fraction_theta_max 0.991
_diffrn_measurement_device_type CCD
_diffrn_measurement_method ' \f and \w scans with CCD '
_diffrn_radiation_monochromator graphite
_diffrn_radiation_source 'fine-focus sealed tube'
_diffrn_radiation_type MoK\a
_diffrn_radiation_wavelength 0.71073
_diffrn_reflns_av_R_equivalents 0.0605
_diffrn_reflns_av_sigmaI/netI 0.0461
_diffrn_reflns_limit_h_max 13
_diffrn_reflns_limit_h_min -13
_diffrn_reflns_limit_k_max 17
_diffrn_reflns_limit_k_min -17
_diffrn_reflns_limit_l_max 17
_diffrn_reflns_limit_l_min -17
_diffrn_reflns_number 34902
_diffrn_reflns_theta_full 27.62
_diffrn_reflns_theta_max 27.62
_diffrn_reflns_theta_min 2.95
_diffrn_standards_decay_% 0.00
_diffrn_standards_interval_count 0
_diffrn_standards_interval_time 0
_diffrn_standards_number 0
_exptl_absorpt_coefficient_mu 1.039
_exptl_absorpt_correction_T_max 0.869
_exptl_absorpt_correction_T_min 0.809
_exptl_absorpt_correction_type integration
_exptl_absorpt_process_details
;
Gaussian integration (Coppens, 1970)
;
_exptl_crystal_colour orange
_exptl_crystal_density_diffrn 1.514
_exptl_crystal_density_method 'not measured'
_exptl_crystal_description cube
_exptl_crystal_F_000 766
_exptl_crystal_size_max 0.32
_exptl_crystal_size_mid 0.26
_exptl_crystal_size_min 0.26
_refine_diff_density_max 0.930
_refine_diff_density_min -0.564
_refine_diff_density_rms 0.073
_refine_ls_extinction_method none
_refine_ls_goodness_of_fit_ref 1.030
_refine_ls_hydrogen_treatment mixed
_refine_ls_matrix_type full
_refine_ls_number_parameters 364
_refine_ls_number_reflns 7629
_refine_ls_number_restraints 3
_refine_ls_restrained_S_all 1.030
_refine_ls_R_factor_all 0.0700
_refine_ls_R_factor_gt 0.0432
_refine_ls_shift/su_max 0.004
_refine_ls_shift/su_mean 0.000
_refine_ls_structure_factor_coef Fsqd
_refine_ls_weighting_details 'calc w=1/[\s^2^(Fo^2^)+(0.0530P)^2^+0.9767P] where P=(Fo^2^+2Fc^2^)/3'
_refine_ls_weighting_scheme calc
_refine_ls_wR_factor_gt 0.1007
_refine_ls_wR_factor_ref 0.1145
_reflns_number_gt 5638
_reflns_number_total 7629
_reflns_threshold_expression >2sigma(I)
_cod_data_source_file b707265a.txt
_cod_data_source_block c:mks62
_cod_original_cell_volume 1653.0(6)
_cod_original_sg_symbol_H-M P-1
_cod_original_formula_sum 'C18.50 H28 B Cl7 N6 O S3 Ti'
_cod_database_code 7005970

loop_
_symmetry_equiv_pos_as_xyz
'x, y, z'
'-x, -y, -z'

loop_
_atom_site_label
_atom_site_type_symbol
_atom_site_fract_x
_atom_site_fract_y
_atom_site_fract_z
_atom_site_U_iso_or_equiv
_atom_site_adp_type
_atom_site_occupancy
_atom_site_symmetry_multiplicity
_atom_site_calc_flag
_atom_site_refinement_flags
_atom_site_disorder_assembly
_atom_site_disorder_group
Ti1 Ti 0.5000 0.0000 0.0000 0.02490(14) Uani 1 2 d S . .
Cl1 Cl 0.03960(7) 0.55120(5) 0.31203(5) 0.03569(16) Uani 1 1 d . . .
O1 O -0.16815(18) 0.44154(15) 0.50379(14) 0.0362(4) Uani 1 1 d . . .
C1 C -0.3062(3) 0.4714(3) 0.5725(2) 0.0455(7) Uani 1 1 d . . .
H1A H -0.3632 0.5377 0.5385 0.055 Uiso 1 1 calc R . .
H1B H -0.3010 0.4832 0.6410 0.055 Uiso 1 1 calc R . .
B1 B 0.4187(3) 0.3314(2) -0.0723(2) 0.0318(6) Uani 1 1 d . . .
Ti2 Ti 0.0000 0.5000 0.5000 0.02572(14) Uani 1 2 d S . .
Cl2 Cl 0.15538(7) 0.32473(5) 0.48102(5) 0.03508(15) Uani 1 1 d . . .
C2 C -0.3642(4) 0.3760(3) 0.5874(3) 0.0629(10) Uani 1 1 d . . .
H2A H -0.4669 0.3962 0.6070 0.075 Uiso 1 1 calc R . .
H2B H -0.3308 0.3174 0.6427 0.075 Uiso 1 1 calc R . .
Cl3 Cl 0.64727(13) 0.14167(8) 0.35017(9) 0.0776(3) Uani 1 1 d . . .
C3 C -0.3096(4) 0.3429(4) 0.4807(4) 0.0781(13) Uani 1 1 d . . .
H3A H -0.3726 0.3832 0.4340 0.094 Uiso 1 1 calc R . .
H3B H -0.2997 0.2645 0.4871 0.094 Uiso 1 1 calc R . .
Cl4 Cl 0.57036(12) 0.35791(9) 0.22926(9) 0.0775(3) Uani 1 1 d . . .
C4 C -0.1700(3) 0.3703(3) 0.4375(3) 0.0492(8) Uani 1 1 d . . .
H4A H -0.0941 0.3041 0.4416 0.059 Uiso 1 1 calc R . .
H4B H -0.1591 0.4071 0.3628 0.059 Uiso 1 1 calc R . .
Cl5 Cl 0.07303(12) 0.09827(10) 0.76359(10) 0.0916(4) Uani 1 1 d . . .
C5 C 0.5117(4) 0.2467(3) 0.3108(3) 0.0610(9) Uani 1 1 d . . .
H5A H 0.4651 0.2190 0.2726 0.073 Uiso 1 1 calc R . .
H5B H 0.4424 0.2702 0.3746 0.073 Uiso 1 1 calc R . .
Cl6 Cl -0.0117(2) 0.08438(11) 0.58149(10) 0.1204(6) Uani 1 1 d . . .
C6 C -0.0416(4) 0.1578(3) 0.6818(3) 0.0585(9) Uani 1 1 d . . .
H6A H -0.0315 0.2321 0.6493 0.070 Uiso 1 1 calc R . .
H6B H -0.1380 0.1628 0.7251 0.070 Uiso 1 1 calc R . .
Cl7 Cl 0.1077(2) 0.6021(2) -0.08740(19) 0.0724(5) Uani 0.50 1 d P . .
C7 C 0.0012(9) 0.5569(8) 0.0356(8) 0.063(2) Uani 0.50 1 d PD . .
Cl8 Cl -0.0464(3) 0.4413(2) 0.0333(3) 0.0798(7) Uani 0.50 1 d P . .
S11 S 0.56203(7) 0.10801(5) 0.09821(5) 0.02965(15) Uani 1 1 d . . .
N11 N 0.5693(2) 0.29149(16) -0.05916(16) 0.0297(5) Uani 1 1 d . . .
C11 C 0.6312(3) 0.2063(2) 0.00477(19) 0.0286(5) Uani 1 1 d . . .
N12 N 0.7654(2) 0.20899(18) -0.01521(18) 0.0352(5) Uani 1 1 d . . .
C12 C 0.6693(3) 0.3464(2) -0.1206(2) 0.0376(6) Uani 1 1 d . . .
H12 H 0.6549 0.4094 -0.1728 0.045 Uiso 1 1 calc R . .
C13 C 0.7894(3) 0.2959(2) -0.0940(2) 0.0421(7) Uani 1 1 d . . .
H13 H 0.8752 0.3161 -0.1238 0.050 Uiso 1 1 calc R . .
C14 C 0.8661(3) 0.1327(3) 0.0388(3) 0.0499(8) Uani 1 1 d . . .
H14A H 0.8388 0.1396 0.1136 0.075 Uiso 1 1 calc R . .
H14B H 0.9577 0.1478 0.0063 0.075 Uiso 1 1 calc R . .
H14C H 0.8699 0.0590 0.0330 0.075 Uiso 1 1 calc R . .
S21 S 0.60214(7) 0.09858(5) -0.17874(5) 0.03047(15) Uani 1 1 d . . .
N21 N 0.4004(2) 0.29160(17) -0.16573(16) 0.0305(5) Uani 1 1 d . . .
C21 C 0.4646(3) 0.2014(2) -0.20864(19) 0.0294(5) Uani 1 1 d . . .
N22 N 0.4027(2) 0.20468(19) -0.28494(17) 0.0345(5) Uani 1 1 d . . .
C22 C 0.2961(3) 0.3505(2) -0.2167(2) 0.0399(6) Uani 1 1 d . . .
H22 H 0.2345 0.4176 -0.2023 0.048 Uiso 1 1 calc R . .
C23 C 0.2971(3) 0.2965(2) -0.2897(2) 0.0417(7) Uani 1 1 d . . .
H23 H 0.2364 0.3177 -0.3357 0.050 Uiso 1 1 calc R . .
C24 C 0.4397(4) 0.1219(3) -0.3506(2) 0.0491(8) Uani 1 1 d . . .
H24A H 0.5373 0.1127 -0.3892 0.074 Uiso 1 1 calc R . .
H24B H 0.3812 0.1443 -0.4012 0.074 Uiso 1 1 calc R . .
H24C H 0.4251 0.0534 -0.3055 0.074 Uiso 1 1 calc R . .
S31 S 0.25943(6) 0.11623(5) 0.00881(5) 0.03094(15) Uani 1 1 d . . .
N31 N 0.3147(2) 0.30083(16) 0.03345(16) 0.0301(5) Uani 1 1 d . . .
C31 C 0.2543(3) 0.2170(2) 0.0723(2) 0.0307(5) Uani 1 1 d . . .
N32 N 0.1834(2) 0.22502(18) 0.17328(18) 0.0370(5) Uani 1 1 d . . .
C32 C 0.2810(3) 0.3611(2) 0.1131(2) 0.0396(6) Uani 1 1 d . . .
H32 H 0.3097 0.4249 0.1073 0.048 Uiso 1 1 calc R . .
C33 C 0.2014(3) 0.3143(2) 0.1992(2) 0.0427(7) Uani 1 1 d . . .
H33 H 0.1642 0.3378 0.2656 0.051 Uiso 1 1 calc R . .
C34 C 0.1029(4) 0.1507(3) 0.2453(2) 0.0535(8) Uani 1 1 d . . .
H34A H 0.0184 0.1597 0.2226 0.080 Uiso 1 1 calc R . .
H34B H 0.0777 0.1663 0.3172 0.080 Uiso 1 1 calc R . .
H34C H 0.1584 0.0763 0.2443 0.080 Uiso 1 1 calc R . .
H7A H -0.089(3) 0.608(4) 0.061(4) 0.050 Uiso 0.50 1 d PD . .
H7B H 0.058(4) 0.541(5) 0.088(3) 0.050 Uiso 0.50 1 d PD . .

loop_
_atom_site_aniso_label
_atom_site_aniso_U_11
_atom_site_aniso_U_22
_atom_site_aniso_U_33
_atom_site_aniso_U_23
_atom_site_aniso_U_13
_atom_site_aniso_U_12
Ti1 0.0253(3) 0.0241(3) 0.0250(3) -0.0032(2) -0.0072(2) -0.0054(2)
Cl1 0.0424(4) 0.0374(3) 0.0240(3) -0.0022(3) -0.0068(3) -0.0088(3)
O1 0.0325(9) 0.0452(11) 0.0360(10) -0.0133(8) -0.0049(8) -0.0152(9)
C1 0.0317(14) 0.0612(19) 0.0445(17) -0.0145(15) -0.0020(13) -0.0157(14)
B1 0.0351(15) 0.0307(15) 0.0313(15) -0.0026(12) -0.0134(12) -0.0073(13)
Ti2 0.0265(3) 0.0279(3) 0.0227(3) -0.0034(2) -0.0059(2) -0.0075(3)
Cl2 0.0375(3) 0.0326(3) 0.0320(3) -0.0062(3) -0.0091(3) -0.0026(3)
C2 0.0455(19) 0.067(2) 0.078(3) -0.002(2) -0.0094(18) -0.0310(18)
Cl3 0.1050(8) 0.0623(6) 0.0733(7) -0.0218(5) -0.0395(6) -0.0057(6)
C3 0.060(2) 0.094(3) 0.105(3) -0.042(3) -0.017(2) -0.037(2)
Cl4 0.0858(7) 0.0744(7) 0.0713(7) -0.0015(5) -0.0215(5) -0.0245(6)
C4 0.0566(19) 0.0572(19) 0.0481(18) -0.0176(15) -0.0160(15) -0.0245(16)
Cl5 0.0780(7) 0.0872(8) 0.0820(8) 0.0126(6) -0.0216(6) 0.0002(6)
C5 0.064(2) 0.064(2) 0.055(2) -0.0225(18) -0.0076(17) -0.0129(18)
Cl6 0.2252(18) 0.0807(8) 0.0663(7) -0.0145(6) -0.0049(9) -0.0825(10)
C6 0.068(2) 0.052(2) 0.0501(19) -0.0015(16) -0.0057(17) -0.0211(18)
Cl7 0.0603(12) 0.0767(14) 0.0713(13) -0.0225(11) -0.0041(10) -0.0076(11)
C7 0.053(5) 0.070(5) 0.058(5) -0.020(5) -0.010(4) 0.001(4)
Cl8 0.0660(16) 0.0717(15) 0.111(2) -0.0097(17) -0.0403(16) -0.0157(13)
S11 0.0358(3) 0.0279(3) 0.0271(3) -0.0013(2) -0.0114(3) -0.0094(3)
N11 0.0348(11) 0.0280(11) 0.0283(11) -0.0022(9) -0.0107(9) -0.0098(9)
C11 0.0320(13) 0.0280(12) 0.0279(12) -0.0060(10) -0.0102(10) -0.0062(10)
N12 0.0299(11) 0.0421(13) 0.0334(12) -0.0010(10) -0.0104(9) -0.0104(10)
C12 0.0443(16) 0.0385(15) 0.0335(14) 0.0020(11) -0.0105(12) -0.0207(13)
C13 0.0396(15) 0.0499(17) 0.0394(15) 0.0015(13) -0.0082(12) -0.0236(14)
C14 0.0327(15) 0.063(2) 0.0501(19) 0.0024(15) -0.0168(13) -0.0086(14)
S21 0.0307(3) 0.0302(3) 0.0276(3) -0.0022(2) -0.0064(2) -0.0061(3)
N21 0.0312(11) 0.0295(11) 0.0291(11) -0.0017(9) -0.0116(9) -0.0034(9)
C21 0.0298(13) 0.0331(13) 0.0265(12) -0.0001(10) -0.0087(10) -0.0116(11)
N22 0.0370(12) 0.0414(13) 0.0282(11) -0.0045(9) -0.0116(9) -0.0116(10)
C22 0.0380(15) 0.0402(15) 0.0388(15) -0.0015(12) -0.0185(12) -0.0006(12)
C23 0.0376(15) 0.0485(17) 0.0401(16) -0.0018(13) -0.0208(12) -0.0054(13)
C24 0.060(2) 0.0559(19) 0.0385(16) -0.0147(14) -0.0168(14) -0.0144(16)
S31 0.0271(3) 0.0310(3) 0.0351(3) -0.0080(3) -0.0083(3) -0.0050(3)
N31 0.0326(11) 0.0268(11) 0.0307(11) -0.0073(9) -0.0105(9) -0.0023(9)
C31 0.0268(12) 0.0320(13) 0.0300(13) -0.0050(10) -0.0088(10) -0.0008(11)
N32 0.0364(12) 0.0365(12) 0.0322(12) -0.0087(10) -0.0020(10) -0.0040(10)
C32 0.0463(16) 0.0326(14) 0.0423(16) -0.0157(12) -0.0160(13) -0.0001(12)
C33 0.0476(17) 0.0435(16) 0.0338(15) -0.0152(13) -0.0090(13) -0.0003(14)
C34 0.056(2) 0.0533(19) 0.0419(17) -0.0089(15) 0.0053(15) -0.0161(16)

loop_
_atom_type_symbol
_atom_type_description
_atom_type_scat_dispersion_real
_atom_type_scat_dispersion_imag
_atom_type_scat_source
C C 0.0033 0.0016 'International Tables Vol C Tables 4.2.6.8 and 6.1.1.4'
H H 0.0000 0.0000 'International Tables Vol C Tables 4.2.6.8 and 6.1.1.4'
B B 0.0013 0.0007 'International Tables Vol C Tables 4.2.6.8 and 6.1.1.4'
N N 0.0061 0.0033 'International Tables Vol C Tables 4.2.6.8 and 6.1.1.4'
O O 0.0106 0.0060 'International Tables Vol C Tables 4.2.6.8 and 6.1.1.4'
S S 0.1246 0.1234 'International Tables Vol C Tables 4.2.6.8 and 6.1.1.4'
Cl Cl 0.1484 0.1585 'International Tables Vol C Tables 4.2.6.8 and 6.1.1.4'
Ti Ti 0.2776 0.4457 'International Tables Vol C Tables 4.2.6.8 and 6.1.1.4'

loop_
_exptl_crystal_face_index_h
_exptl_crystal_face_index_k
_exptl_crystal_face_index_l
_exptl_crystal_face_perp_dist
1 0 0 0.180
-1 0 0 0.140
0 1 0 0.120
0 -1 0 0.140
0 0 1 0.120
0 0 -1 0.140
1 0 2 0.121
-2 0 -3 0.125
2 -3 0 0.122
0 -9 -10 0.144
-1 19 18 0.147

loop_
_geom_angle_atom_site_label_1
_geom_angle_atom_site_label_2
_geom_angle_atom_site_label_3
_geom_angle
_geom_angle_site_symmetry_1
_geom_angle_site_symmetry_3
_geom_angle_publ_flag
S11 Ti1 S11 180 . 2_655 ?
S11 Ti1 S31 85.64(3) . 2_655 ?
S11 Ti1 S31 94.36(3) 2_655 2_655 ?
S11 Ti1 S31 94.36(3) . . ?
S11 Ti1 S31 85.64(3) 2_655 . ?
S31 Ti1 S31 180 2_655 . ?
S11 Ti1 S21 86.24(3) . 2_655 ?
S11 Ti1 S21 93.76(3) 2_655 2_655 ?
S31 Ti1 S21 94.36(4) 2_655 2_655 ?
S31 Ti1 S21 85.64(4) . 2_655 ?
S11 Ti1 S21 93.76(3) . . ?
S11 Ti1 S21 86.24(3) 2_655 . ?
S31 Ti1 S21 85.64(4) 2_655 . ?
S31 Ti1 S21 94.36(4) . . ?
S21 Ti1 S21 180 2_655 . ?
C4 O1 C1 109.1(2) . . ?
C4 O1 Ti2 126.89(17) . . ?
C1 O1 Ti2 124.01(16) . . ?
O1 C1 C2 103.4(3) . . ?
N11 B1 N31 110.6(2) . . ?
N11 B1 N21 112.4(2) . . ?
N31 B1 N21 112.2(2) . . ?
O1 Ti2 O1 180 2_566 . ?
O1 Ti2 Cl1 89.93(6) 2_566 2_566 ?
O1 Ti2 Cl1 90.07(6) . 2_566 ?
O1 Ti2 Cl1 90.07(6) 2_566 . ?
O1 Ti2 Cl1 89.93(6) . . ?
Cl1 Ti2 Cl1 180 2_566 . ?
O1 Ti2 Cl2 89.31(6) 2_566 . ?
O1 Ti2 Cl2 90.69(6) . . ?
Cl1 Ti2 Cl2 89.47(4) 2_566 . ?
Cl1 Ti2 Cl2 90.53(4) . . ?
O1 Ti2 Cl2 90.69(6) 2_566 2_566 ?
O1 Ti2 Cl2 89.31(6) . 2_566 ?
Cl1 Ti2 Cl2 90.53(4) 2_566 2_566 ?
Cl1 Ti2 Cl2 89.47(4) . 2_566 ?
Cl2 Ti2 Cl2 180 . 2_566 ?
C1 C2 C3 102.9(3) . . ?
C2 C3 C4 105.0(3) . . ?
O1 C4 C3 105.5(3) . . ?
Cl4 C5 Cl3 112.5(2) . . ?
Cl5 C6 Cl6 112.1(2) . . ?
Cl8 Cl7 C7 20.4(4) 2_565 . ?
Cl8 C7 Cl8 89.1(7) 2_565 . ?
Cl8 C7 Cl7 22.7(4) 2_565 . ?
Cl8 C7 Cl7 111.7(6) . . ?
Cl8 C7 C7 61.9(6) 2_565 2_565 ?
Cl8 C7 C7 27.2(3) . 2_565 ?
Cl7 C7 C7 84.5(6) . 2_565 ?
C7 Cl8 Cl7 136.9(8) 2_565 2_565 ?
C7 Cl8 C7 90.9(7) 2_565 . ?
Cl7 Cl8 C7 132.0(6) 2_565 . ?
C7 Cl8 Cl8 63.3(7) 2_565 2_565 ?
Cl7 Cl8 Cl8 159.3(4) 2_565 2_565 ?
C7 Cl8 Cl8 27.6(3) . 2_565 ?
C11 S11 Ti1 106.55(9) . . ?
C11 N11 C12 107.6(2) . . ?
C11 N11 B1 132.0(2) . . ?
C12 N11 B1 120.4(2) . . ?
N12 C11 N11 107.8(2) . . ?
N12 C11 S11 122.5(2) . . ?
N11 C11 S11 129.67(19) . . ?
C11 N12 C13 108.9(2) . . ?
C11 N12 C14 124.9(2) . . ?
C13 N12 C14 126.2(2) . . ?
C13 C12 N11 108.6(2) . . ?
C12 C13 N12 107.2(2) . . ?
C21 S21 Ti1 103.91(9) . . ?
C21 N21 C22 107.8(2) . . ?
C21 N21 B1 132.2(2) . . ?
C22 N21 B1 120.0(2) . . ?
N21 C21 N22 107.5(2) . . ?
N21 C21 S21 129.03(19) . . ?
N22 C21 S21 123.5(2) . . ?
C21 N22 C23 109.6(2) . . ?
C21 N22 C24 125.4(2) . . ?
C23 N22 C24 125.0(2) . . ?
C23 C22 N21 108.4(3) . . ?
C22 C23 N22 106.8(2) . . ?
C31 S31 Ti1 103.03(9) . . ?
C31 N31 C32 107.9(2) . . ?
C31 N31 B1 132.7(2) . . ?
C32 N31 B1 119.0(2) . . ?
N31 C31 N32 107.6(2) . . ?
N31 C31 S31 128.4(2) . . ?
N32 C31 S31 124.0(2) . . ?
C31 N32 C33 109.1(2) . . ?
C31 N32 C34 126.0(2) . . ?
C33 N32 C34 124.9(2) . . ?
C33 C32 N31 108.4(2) . . ?
C32 C33 N32 107.0(2) . . ?

loop_
_geom_bond_atom_site_label_1
_geom_bond_atom_site_label_2
_geom_bond_distance
_geom_bond_site_symmetry_2
_geom_bond_publ_flag
Ti1 S11 2.4837(8) . ?
Ti1 S11 2.4837(8) 2_655 ?
Ti1 S31 2.5025(11) 2_655 ?
Ti1 S31 2.5025(11) . ?
Ti1 S21 2.5169(11) 2_655 ?
Ti1 S21 2.5169(11) . ?
Cl1 Ti2 2.3893(9) . ?
O1 C4 1.452(3) . ?
O1 C1 1.457(3) . ?
O1 Ti2 2.0942(17) . ?
C1 C2 1.495(4) . ?
B1 N11 1.548(4) . ?
B1 N31 1.553(4) . ?
B1 N21 1.555(4) . ?
Ti2 O1 2.0942(17) 2_566 ?
Ti2 Cl1 2.3893(9) 2_566 ?
Ti2 Cl2 2.4152(11) . ?
Ti2 Cl2 2.4152(11) 2_566 ?
C2 C3 1.499(5) . ?
Cl3 C5 1.763(4) . ?
C3 C4 1.511(5) . ?
Cl4 C5 1.747(4) . ?
Cl5 C6 1.747(4) . ?
Cl6 C6 1.751(4) . ?
Cl7 Cl8 0.998(3) 2_565 ?
Cl7 C7 1.769(10) . ?
C7 Cl8 0.904(8) 2_565 ?
C7 Cl8 1.744(9) . ?
C7 C7 1.977(18) 2_565 ?
Cl8 C7 0.904(8) 2_565 ?
Cl8 Cl7 0.998(3) 2_565 ?
Cl8 Cl8 1.952(6) 2_565 ?
S11 C11 1.726(3) . ?
N11 C11 1.354(3) . ?
N11 C12 1.388(3) . ?
C11 N12 1.351(3) . ?
N12 C13 1.381(4) . ?
N12 C14 1.450(4) . ?
C12 C13 1.337(4) . ?
S21 C21 1.723(3) . ?
N21 C21 1.351(3) . ?
N21 C22 1.390(3) . ?
C21 N22 1.351(3) . ?
N22 C23 1.374(4) . ?
N22 C24 1.463(4) . ?
C22 C23 1.344(4) . ?
S31 C31 1.727(3) . ?
N31 C31 1.348(3) . ?
N31 C32 1.390(3) . ?
C31 N32 1.351(3) . ?
N32 C33 1.382(4) . ?
N32 C34 1.459(4) . ?
C32 C33 1.335(4) . ?
